data_4061837
loop_
_publ_author_name
'Nikonov, Georgii I.'
'Churakov, Andrei V.'
'Antipin, Mikhail Yu.'

_publ_section_title
;
 Bis(germyl)-Substituted Niobocenes
;
_journal_coden_ASTM ORGND7
_journal_issue 11
_journal_name_full Organometallics
_journal_page_first 2178
_journal_page_last 2180
_journal_paper_doi 10.1021/om0206453
_journal_volume 22
_journal_year 2003
_chemical_formula_sum 'C17 H32 Cl3 Ge2 Nb Sn'
_chemical_formula_weight 699.56
_space_group_IT_number 15
_symmetry_cell_setting monoclinic
_symmetry_space_group_name_Hall '-C 2yc'
_symmetry_space_group_name_H-M 'C 1 2/c 1'
_cell_angle_alpha 90.00
_cell_angle_beta 119.357(6)
_cell_angle_gamma 90.00
_cell_formula_units_Z 8
_cell_length_a 28.763(4)
_cell_length_b 8.217(1)
_cell_length_c 23.765(3)
_cell_measurement_temperature 110(2)
_cell_volume 4895.8(11)
_diffrn_ambient_temperature 110(2)
_exptl_crystal_density_diffrn 1.898
_refine_ls_R_factor_obs 0.0685
_refine_ls_wR_factor_obs 0.1556
_cod_depositor_comments
;
 Updated bibliographical information.

 Antanas Vaitkus,
 2019-09-11
;
_cod_original_sg_symbol_H-M 'C 2/c'
_cod_database_code 4061837

loop_
_symmetry_equiv_pos_as_xyz
'x, y, z'
'-x, y, -z+1/2'
'x+1/2, y+1/2, z'
'-x+1/2, y+1/2, -z+1/2'
'-x, -y, -z'
'x, -y, z-1/2'
'-x+1/2, -y+1/2, -z'
'x+1/2, -y+1/2, z-1/2'

loop_
_atom_site_aniso_label
_atom_site_aniso_U_11
_atom_site_aniso_U_22
_atom_site_aniso_U_33
_atom_site_aniso_U_23
_atom_site_aniso_U_13
_atom_site_aniso_U_12
Nb1 0.0237(5) 0.0183(4) 0.0227(4) 0.0005(4) 0.0161(4) -0.0010(4)
Ge1 0.0231(6) 0.0212(5) 0.0239(5) 0.0005(4) 0.0144(5) -0.0005(4)
Ge2 0.0258(6) 0.0244(6) 0.0232(5) -0.0004(4) 0.0133(5) 0.0003(5)
Sn1 0.0282(4) 0.0234(4) 0.0278(4) 0.0016(3) 0.0187(3) 0.0007(3)
Cl1 0.032(2) 0.0360(14) 0.0286(13) -0.0032(11) 0.0171(13) -0.0056(11)
Cl2 0.0247(14) 0.0383(14) 0.0272(13) 0.0018(11) 0.0151(12) -0.0008(11)
Cl3 0.040(2) 0.0393(15) 0.0308(14) 0.0033(12) 0.0255(14) 0.0021(12)
C1 0.033(7) 0.028(5) 0.033(6) 0.006(5) 0.018(6) 0.002(5)
C2 0.042(7) 0.017(5) 0.039(6) 0.003(4) 0.031(6) -0.005(4)
C3 0.036(7) 0.018(5) 0.032(6) 0.002(4) 0.012(6) -0.012(4)
C4 0.045(7) 0.023(5) 0.028(6) -0.006(4) 0.024(6) -0.009(5)
C5 0.038(7) 0.022(5) 0.046(7) 0.007(5) 0.025(6) 0.005(5)
C6 0.028(6) 0.030(5) 0.029(5) 0.007(4) 0.023(5) -0.005(4)
C7 0.026(6) 0.040(6) 0.030(5) 0.003(5) 0.020(5) -0.002(5)
C8 0.048(7) 0.024(5) 0.029(5) -0.010(4) 0.029(6) -0.007(5)
C9 0.044(7) 0.021(5) 0.040(6) 0.004(5) 0.030(6) 0.007(5)
C10 0.019(6) 0.032(6) 0.033(6) -0.006(5) 0.021(5) -0.010(4)
C11 0.033(7) 0.043(7) 0.043(7) 0.011(6) 0.022(6) 0.007(5)
C12 0.045(8) 0.027(6) 0.040(6) 0.004(5) 0.026(6) 0.000(5)
C13 0.050(8) 0.048(7) 0.033(6) -0.006(5) 0.031(7) 0.000(6)
C14 0.070(10) 0.041(7) 0.053(8) -0.011(6) 0.040(8) -0.008(6)
C15 0.027(6) 0.033(6) 0.017(5) 0.006(4) 0.003(5) -0.001(5)
C16 0.033(7) 0.012(4) 0.066(8) 0.001(5) 0.036(7) 0.000(4)
C17 0.043(7) 0.012(5) 0.029(5) 0.001(4) 0.020(6) 0.002(4)

loop_
_atom_site_label
_atom_site_type_symbol
_atom_site_fract_x
_atom_site_fract_y
_atom_site_fract_z
_atom_site_U_iso_or_equiv
_atom_site_thermal_displace_type
_atom_site_occupancy
_atom_site_calc_flag
_atom_site_refinement_flags
_atom_site_disorder_group
Nb1 Nb 0.16993(4) 0.57499(10) 0.58827(4) 0.0195(2) Uani 1 d . .
Ge1 Ge 0.26394(4) 0.43973(12) 0.63899(5) 0.0215(3) Uani 1 d . .
Ge2 Ge 0.10878(4) 0.44775(12) 0.46936(5) 0.0239(3) Uani 1 d . .
Sn1 Sn 0.45126(3) 0.55955(8) 0.80086(3) 0.0243(2) Uani 1 d . .
Cl1 Cl 0.32149(11) 0.5226(3) 0.74618(12) 0.0313(6) Uani 1 d . .
Cl2 Cl 0.54413(10) 0.5989(3) 0.83548(12) 0.0290(6) Uani 1 d . .
Cl3 Cl 0.46012(11) 0.5314(3) 0.90466(13) 0.0334(6) Uani 1 d . .
C1 C 0.1502(4) 0.7904(12) 0.5113(5) 0.031(2) Uani 1 d . .
H1A H 0.1233(4) 0.7789(12) 0.4675(5) 0.037 Uiso 1 calc R .
C2 C 0.2040(4) 0.7493(11) 0.5370(5) 0.028(2) Uani 1 d . .
H2A H 0.2199(4) 0.7013(11) 0.5142(5) 0.033 Uiso 1 calc R .
C3 C 0.2303(5) 0.7924(11) 0.6030(5) 0.030(3) Uani 1 d . .
H3A H 0.2673(5) 0.7815(11) 0.6326(5) 0.037 Uiso 1 calc R .
C4 C 0.1917(4) 0.8542(11) 0.6167(5) 0.029(2) Uani 1 d . .
H4A H 0.1980(4) 0.8923(11) 0.6576(5) 0.035 Uiso 1 calc R .
C5 C 0.1429(5) 0.8508(12) 0.5611(6) 0.033(3) Uani 1 d . .
H5A H 0.1099(5) 0.8841(12) 0.5573(6) 0.040 Uiso 1 calc R .
C6 C 0.1465(4) 0.3347(12) 0.6258(5) 0.025(2) Uani 1 d . .
H6A H 0.1548(4) 0.2309(12) 0.6155(5) 0.031 Uiso 1 calc R .
C7 C 0.1800(4) 0.4319(12) 0.6820(5) 0.029(2) Uani 1 d . .
H7A H 0.2141(4) 0.4013(12) 0.7162(5) 0.035 Uiso 1 calc R .
C8 C 0.1537(5) 0.5795(12) 0.6772(5) 0.030(2) Uani 1 d . .
H8A H 0.1672(5) 0.6670(12) 0.7071(5) 0.036 Uiso 1 calc R .
C9 C 0.1030(5) 0.5751(11) 0.6195(5) 0.031(2) Uani 1 d . .
H9A H 0.0768(5) 0.6588(11) 0.6044(5) 0.037 Uiso 1 calc R .
C10 C 0.0988(4) 0.4243(12) 0.5892(5) 0.025(2) Uani 1 d . .
H10A H 0.0688(4) 0.3883(12) 0.5504(5) 0.030 Uiso 1 calc R .
C11 C 0.3116(5) 0.4860(14) 0.6039(6) 0.038(3) Uani 1 d . .
H11A H 0.3446(12) 0.4232(68) 0.6277(23) 0.057 Uiso 1 calc R .
H11B H 0.3200(23) 0.6024(21) 0.6082(32) 0.057 Uiso 1 calc R .
H11C H 0.2940(12) 0.4555(80) 0.5582(10) 0.057 Uiso 1 calc R .
C12 C 0.2697(5) 0.2044(12) 0.6541(5) 0.035(3) Uani 1 d . .
H12A H 0.3067(7) 0.1702(18) 0.6704(32) 0.053 Uiso 1 calc R .
H12B H 0.2466(21) 0.1477(13) 0.6135(9) 0.053 Uiso 1 calc R .
H12C H 0.2586(27) 0.1776(16) 0.6859(26) 0.053 Uiso 1 calc R .
C13 C 0.1359(5) 0.4850(14) 0.4087(5) 0.039(3) Uani 1 d . .
H13A H 0.1125(16) 0.4307(72) 0.3676(12) 0.059 Uiso 1 calc R .
H13B H 0.1720(11) 0.4408(77) 0.4270(15) 0.059 Uiso 1 calc R .
H13C H 0.1365(27) 0.6021(15) 0.4013(27) 0.059 Uiso 1 calc R .
C14 C 0.1025(6) 0.2117(14) 0.4700(6) 0.050(3) Uani 1 d . .
H14A H 0.0837(28) 0.1713(17) 0.4255(6) 0.075 Uiso 1 calc R .
H14B H 0.0826(29) 0.1819(15) 0.4921(35) 0.075 Uiso 1 calc R .
H14C H 0.1382(6) 0.1632(15) 0.4927(34) 0.075 Uiso 1 calc R .
C15 C 0.0331(4) 0.5295(12) 0.4238(5) 0.029(2) Uani 1 d . .
H15A H 0.0134(8) 0.4767(62) 0.3816(14) 0.044 Uiso 1 calc R .
H15B H 0.0331(4) 0.6475(17) 0.4180(29) 0.044 Uiso 1 calc R .
H15C H 0.0161(9) 0.5040(73) 0.4497(16) 0.044 Uiso 1 calc R .
C16 C 0.4401(4) 0.3193(11) 0.7692(6) 0.032(3) Uani 1 d . .
H16A H 0.4045(11) 0.2829(29) 0.7595(32) 0.049 Uiso 1 calc R .
H16B H 0.4671(17) 0.2502(16) 0.8030(14) 0.049 Uiso 1 calc R .
H16C H 0.4433(27) 0.3117(17) 0.7301(19) 0.049 Uiso 1 calc R .
C17 C 0.4201(4) 0.7938(10) 0.7671(5) 0.027(2) Uani 1 d . .
H17A H 0.3863(13) 0.7844(11) 0.7266(17) 0.040 Uiso 1 calc R .
H17B H 0.4456(12) 0.8567(28) 0.7597(30) 0.040 Uiso 1 calc R .
H17C H 0.4139(25) 0.8493(31) 0.7994(14) 0.040 Uiso 1 calc R .

loop_
_geom_bond_atom_site_label_1
_geom_bond_atom_site_label_2
_geom_bond_distance
_geom_bond_site_symmetry_2
_geom_bond_publ_flag
Nb1 C8 2.378(9) . ?
Nb1 C2 2.381(9) . ?
Nb1 C5 2.380(10) . ?
Nb1 C4 2.387(9) . ?
Nb1 C9 2.380(10) . ?
Nb1 C3 2.394(10) . ?
Nb1 C6 2.396(9) . ?
Nb1 C7 2.406(10) . ?
Nb1 C1 2.404(10) . ?
Nb1 C10 2.401(9) . ?
Nb1 Ge1 2.6084(14) . ?
Nb1 Ge2 2.7017(14) . ?
Ge1 C12 1.959(10) . ?
Ge1 C11 1.959(11) . ?
Ge1 Cl1 2.358(3) . ?
Ge2 C14 1.949(12) . ?
Ge2 C13 1.970(10) . ?
Ge2 C15 2.012(10) . ?
Sn1 C16 2.081(9) . ?
Sn1 C17 2.109(9) . ?
Sn1 Cl3 2.364(3) . ?
Sn1 Cl2 2.400(3) . ?
C1 C5 1.389(14) . ?
C1 C2 1.398(14) . ?
C2 C3 1.413(14) . ?
C3 C4 1.397(14) . ?
C4 C5 1.38(2) . ?
C6 C10 1.419(14) . ?
C6 C7 1.444(14) . ?
C7 C8 1.405(14) . ?
C8 C9 1.43(2) . ?
C9 C10 1.408(13) . ?
